data_4501691
loop_
_publ_author_name
'Long, Sihui'
'Li, Tonglei'

_publ_section_title
;
 Enforcing Molecule&#x2019;s \p-Conjugation and Consequent Formation of
 the Acid&#x2212;Acid Homosynthon over the Acid&#x2212;Pyridine
 Heterosynthon in 2-Anilinonicotinic Acids
;
_journal_issue 6
_journal_name_full 'Crystal Growth &amp; Design'
_journal_page_first 2465
_journal_paper_doi 10.1021/cg100227s
_journal_volume 10
_journal_year 2010
_chemical_formula_moiety 'C12 H8 F2 N2 O2'
_chemical_formula_sum 'C12 H8 F2 N2 O2'
_chemical_formula_weight 250.20
_chemical_name_systematic
; 
 ? 
;
_space_group_IT_number 14
_space_group_name_Hall '-P 2ybc'
_symmetry_cell_setting monoclinic
_symmetry_space_group_name_Hall '-P 2ybc'
_symmetry_space_group_name_H-M 'P 1 21/c 1'
_atom_sites_solution_hydrogens geom
_atom_sites_solution_primary direct
_atom_sites_solution_secondary difmap
_audit_creation_method SHELXL-97
_cell_angle_alpha 90.00
_cell_angle_beta 90.843(1)
_cell_angle_gamma 90.00
_cell_formula_units_Z 4
_cell_length_a 7.2500(1)
_cell_length_b 14.2520(3)
_cell_length_c 10.6890(2)
_cell_measurement_reflns_used 2623
_cell_measurement_temperature 90(2)
_cell_measurement_theta_max 27.48
_cell_measurement_theta_min 1.00
_cell_volume 1104.34(3)
_computing_cell_refinement 'DENZO-SMN (Nonius, 1997)'
_computing_data_collection 'COLLECT (Nonius, 2002)'
_computing_data_reduction 'DENZO-SMN (Nonius, 1997)'
_computing_molecular_graphics 'XP in SHELXTL (Bruker, 1995)'
_computing_publication_material 'SHELX-97 and local procedures'
_computing_structure_refinement 'SHELXL-97 (Sheldrick, 1997)'
_computing_structure_solution 'SHELXS-97 (Sheldrick, 1990)'
_diffrn_ambient_temperature 90(2)
_diffrn_detector_area_resol_mean 18
_diffrn_measured_fraction_theta_full 0.998
_diffrn_measured_fraction_theta_max 0.998
_diffrn_measurement_device_type 'Nonius KappaCCD diffractometer'
_diffrn_measurement_method '\w scans at fixed \c = 55\%'
_diffrn_radiation_monochromator graphite
_diffrn_radiation_source 'fine-focus sealed tube'
_diffrn_radiation_type MoK\a
_diffrn_radiation_wavelength 0.71073
_diffrn_reflns_av_R_equivalents 0.0234
_diffrn_reflns_av_sigmaI/netI 0.0324
_diffrn_reflns_limit_h_max 9
_diffrn_reflns_limit_h_min -9
_diffrn_reflns_limit_k_max 18
_diffrn_reflns_limit_k_min -18
_diffrn_reflns_limit_l_max 13
_diffrn_reflns_limit_l_min -13
_diffrn_reflns_number 4817
_diffrn_reflns_theta_full 27.47
_diffrn_reflns_theta_max 27.47
_diffrn_reflns_theta_min 2.38
_exptl_absorpt_coefficient_mu 0.127
_exptl_absorpt_correction_T_max 0.9874
_exptl_absorpt_correction_T_min 0.9510
_exptl_absorpt_correction_type multi-scan
_exptl_absorpt_process_details 'Scalepack (Otwinowski & Minor, 1997)'
_exptl_crystal_colour colorless
_exptl_crystal_density_diffrn 1.505
_exptl_crystal_density_method 'not measured'
_exptl_crystal_description block
_exptl_crystal_F_000 512
_exptl_crystal_size_max 0.40
_exptl_crystal_size_mid 0.30
_exptl_crystal_size_min 0.10
_refine_diff_density_max 0.269
_refine_diff_density_min -0.297
_refine_diff_density_rms 0.055
_refine_ls_extinction_method none
_refine_ls_goodness_of_fit_ref 1.060
_refine_ls_hydrogen_treatment constr
_refine_ls_matrix_type full
_refine_ls_number_parameters 164
_refine_ls_number_reflns 2523
_refine_ls_number_restraints 0
_refine_ls_restrained_S_all 1.060
_refine_ls_R_factor_all 0.0548
_refine_ls_R_factor_gt 0.0427
_refine_ls_shift/su_max 0.001
_refine_ls_shift/su_mean 0.000
_refine_ls_structure_factor_coef Fsqd
_refine_ls_weighting_details 'calc w=1/[\s^2^(Fo^2^)+(0.0620P)^2^+0.4289P] where P=(Fo^2^+2Fc^2^)/3'
_refine_ls_weighting_scheme calc
_refine_ls_wR_factor_gt 0.1084
_refine_ls_wR_factor_ref 0.1170
_reflns_number_gt 2056
_reflns_number_total 2523
_reflns_threshold_expression >2\s(I)
_cod_data_source_file cg100227s_si_009.cif
_cod_data_source_block 5a
_cod_original_sg_symbol_H-M P21/c
_cod_database_code 4501691

loop_
_symmetry_equiv_pos_as_xyz
'x, y, z'
'-x, y+1/2, -z+1/2'
'-x, -y, -z'
'x, -y-1/2, z-1/2'

loop_
_atom_site_label
_atom_site_type_symbol
_atom_site_fract_x
_atom_site_fract_y
_atom_site_fract_z
_atom_site_U_iso_or_equiv
_atom_site_adp_type
_atom_site_occupancy
_atom_site_symmetry_multiplicity
_atom_site_calc_flag
_atom_site_refinement_flags
F1 F 0.09761(12) 0.39145(6) 0.16734(8) 0.0254(2) Uani 1 1 d .
F2 F 0.27755(13) 0.49347(7) 0.56758(8) 0.0282(2) Uani 1 1 d .
O3 O 0.35314(15) 0.70428(7) 0.32129(10) 0.0234(3) Uani 1 1 d .
O4 O 0.56841(15) 0.76138(7) 0.19429(11) 0.0259(3) Uani 1 1 d .
H4 H 0.5428 0.8118 0.2307 0.039 Uiso 1 1 calc R
N5 N 0.29272(16) 0.52057(8) 0.31658(11) 0.0184(3) Uani 1 1 d .
H5 H 0.2553 0.5770 0.3380 0.022 Uiso 1 1 calc R
N6 N 0.50026(16) 0.42967(8) 0.20473(11) 0.0173(3) Uani 1 1 d .
C7 C 0.19571(18) 0.44373(10) 0.36562(13) 0.0165(3) Uani 1 1 d .
C8 C 0.6400(2) 0.42461(10) 0.12386(14) 0.0197(3) Uani 1 1 d .
H8 H 0.6812 0.3641 0.0994 0.024 Uiso 1 1 calc R
C9 C -0.0095(2) 0.30965(11) 0.34318(15) 0.0234(3) Uani 1 1 d .
H9 H -0.0771 0.2680 0.2904 0.028 Uiso 1 1 calc R
C10 C 0.67011(19) 0.58971(10) 0.11232(14) 0.0189(3) Uani 1 1 d .
H10 H 0.7293 0.6442 0.0810 0.023 Uiso 1 1 calc R
C11 C 0.09418(19) 0.38132(10) 0.29301(13) 0.0192(3) Uani 1 1 d .
C12 C 0.52686(19) 0.59867(10) 0.19600(13) 0.0170(3) Uani 1 1 d .
C13 C 0.47335(19) 0.69268(10) 0.24323(13) 0.0178(3) Uani 1 1 d .
C14 C -0.0130(2) 0.29979(11) 0.47240(15) 0.0265(4) Uani 1 1 d .
H14 H -0.0835 0.2508 0.5084 0.032 Uiso 1 1 calc R
C15 C 0.43963(18) 0.51527(10) 0.23874(13) 0.0159(3) Uani 1 1 d .
C16 C 0.18579(19) 0.43127(11) 0.49447(13) 0.0202(3) Uani 1 1 d .
C17 C 0.0853(2) 0.36068(11) 0.54941(14) 0.0254(3) Uani 1 1 d .
H17 H 0.0835 0.3539 0.6378 0.030 Uiso 1 1 calc R
C18 C 0.7273(2) 0.50149(11) 0.07418(14) 0.0213(3) Uani 1 1 d .
H18 H 0.8236 0.4944 0.0156 0.026 Uiso 1 1 calc R

loop_
_atom_site_aniso_label
_atom_site_aniso_U_11
_atom_site_aniso_U_22
_atom_site_aniso_U_33
_atom_site_aniso_U_23
_atom_site_aniso_U_13
_atom_site_aniso_U_12
F1 0.0279(5) 0.0286(5) 0.0196(5) -0.0017(3) 0.0016(4) -0.0046(4)
F2 0.0316(5) 0.0308(5) 0.0221(5) -0.0039(4) -0.0025(4) -0.0048(4)
O3 0.0248(5) 0.0154(5) 0.0304(6) 0.0000(4) 0.0102(4) 0.0006(4)
O4 0.0292(6) 0.0118(5) 0.0370(6) -0.0024(4) 0.0140(5) -0.0030(4)
N5 0.0189(6) 0.0125(6) 0.0240(6) -0.0010(5) 0.0069(5) 0.0008(5)
N6 0.0181(6) 0.0147(6) 0.0190(6) -0.0004(5) 0.0019(5) 0.0004(5)
C7 0.0148(6) 0.0126(6) 0.0222(7) 0.0015(5) 0.0037(5) 0.0010(5)
C8 0.0203(7) 0.0156(7) 0.0232(7) 0.0009(6) 0.0035(6) 0.0020(5)
C9 0.0191(7) 0.0187(7) 0.0326(8) -0.0029(6) 0.0053(6) -0.0042(6)
C10 0.0174(6) 0.0164(7) 0.0228(7) 0.0032(5) 0.0019(5) -0.0019(5)
C11 0.0184(6) 0.0190(7) 0.0202(7) 0.0001(6) 0.0038(5) 0.0019(5)
C12 0.0167(6) 0.0142(7) 0.0200(7) 0.0011(5) -0.0005(5) 0.0006(5)
C13 0.0164(6) 0.0151(7) 0.0218(7) 0.0020(5) 0.0009(5) -0.0007(5)
C14 0.0237(7) 0.0191(8) 0.0371(9) 0.0069(7) 0.0113(6) -0.0004(6)
C15 0.0156(6) 0.0150(7) 0.0169(6) 0.0013(5) -0.0008(5) 0.0005(5)
C16 0.0194(7) 0.0191(7) 0.0221(7) -0.0010(6) 0.0006(5) 0.0013(5)
C17 0.0269(7) 0.0262(8) 0.0232(7) 0.0063(6) 0.0075(6) 0.0041(6)
C18 0.0192(7) 0.0207(7) 0.0242(7) 0.0011(6) 0.0059(6) 0.0012(6)

loop_
_atom_type_symbol
_atom_type_description
_atom_type_scat_dispersion_real
_atom_type_scat_dispersion_imag
_atom_type_scat_source
C C 0.0033 0.0016 'International Tables Vol C Tables 4.2.6.8 and 6.1.1.4'
H H 0.0000 0.0000 'International Tables Vol C Tables 4.2.6.8 and 6.1.1.4'
F F 0.0171 0.0103 'International Tables Vol C Tables 4.2.6.8 and 6.1.1.4'
N N 0.0061 0.0033 'International Tables Vol C Tables 4.2.6.8 and 6.1.1.4'
O O 0.0106 0.0060 'International Tables Vol C Tables 4.2.6.8 and 6.1.1.4'

loop_
_geom_angle_atom_site_label_1
_geom_angle_atom_site_label_2
_geom_angle_atom_site_label_3
_geom_angle
C13 O4 H4 109.5
C15 N5 C7 125.71(12)
C15 N5 H5 117.1
C7 N5 H5 117.1
C8 N6 C15 118.29(12)
C11 C7 C16 115.97(13)
C11 C7 N5 123.75(13)
C16 C7 N5 120.09(13)
N6 C8 C18 124.13(13)
N6 C8 H8 117.9
C18 C8 H8 117.9
C11 C9 C14 118.60(14)
C11 C9 H9 120.7
C14 C9 H9 120.7
C12 C10 C18 120.20(13)
C12 C10 H10 119.9
C18 C10 H10 119.9
F1 C11 C9 118.87(13)
F1 C11 C7 118.09(13)
C9 C11 C7 123.04(14)
C10 C12 C15 118.05(12)
C10 C12 C13 120.28(12)
C15 C12 C13 121.61(12)
O3 C13 O4 123.64(13)
O3 C13 C12 122.99(12)
O4 C13 C12 113.37(12)
C17 C14 C9 120.70(14)
C17 C14 H14 119.6
C9 C14 H14 119.6
N6 C15 N5 118.38(12)
N6 C15 C12 121.35(12)
N5 C15 C12 120.27(12)
F2 C16 C17 119.43(13)
F2 C16 C7 117.18(13)
C17 C16 C7 123.38(14)
C16 C17 C14 118.31(14)
C16 C17 H17 120.8
C14 C17 H17 120.8
C8 C18 C10 117.88(13)
C8 C18 H18 121.1
C10 C18 H18 121.1

loop_
_geom_bond_atom_site_label_1
_geom_bond_atom_site_label_2
_geom_bond_distance
F1 C11 1.3517(17)
F2 C16 1.3504(17)
O3 C13 1.2266(18)
O4 C13 1.3107(18)
O4 H4 0.8400
N5 C15 1.3633(18)
N5 C7 1.4069(18)
N5 H5 0.8800
N6 C8 1.3435(18)
N6 C15 1.3486(18)
C7 C11 1.385(2)
C7 C16 1.392(2)
C8 C18 1.376(2)
C8 H8 0.9500
C9 C11 1.381(2)
C9 C14 1.389(2)
C9 H9 0.9500
C10 C12 1.386(2)
C10 C18 1.387(2)
C10 H10 0.9500
C12 C15 1.4248(19)
C12 C13 1.4854(19)
C14 C17 1.386(2)
C14 H14 0.9500
C16 C17 1.378(2)
C17 H17 0.9500
C18 H18 0.9500

loop_
_geom_torsion_atom_site_label_1
_geom_torsion_atom_site_label_2
_geom_torsion_atom_site_label_3
_geom_torsion_atom_site_label_4
_geom_torsion
C15 N5 C7 C11 -64.7(2)
C15 N5 C7 C16 120.50(16)
C15 N6 C8 C18 0.7(2)
C14 C9 C11 F1 -179.79(13)
C14 C9 C11 C7 0.3(2)
C16 C7 C11 F1 179.14(12)
N5 C7 C11 F1 4.2(2)
C16 C7 C11 C9 -0.9(2)
N5 C7 C11 C9 -175.89(13)
C18 C10 C12 C15 -1.2(2)
C18 C10 C12 C13 176.07(13)
C10 C12 C13 O3 -176.80(14)
C15 C12 C13 O3 0.4(2)
C10 C12 C13 O4 2.53(19)
C15 C12 C13 O4 179.69(13)
C11 C9 C14 C17 0.1(2)
C8 N6 C15 N5 177.24(12)
C8 N6 C15 C12 -3.4(2)
C7 N5 C15 N6 -0.2(2)
C7 N5 C15 C12 -179.64(13)
C10 C12 C15 N6 3.6(2)
C13 C12 C15 N6 -173.62(12)
C10 C12 C15 N5 -177.01(12)
C13 C12 C15 N5 5.8(2)
C11 C7 C16 F2 -177.43(12)
N5 C7 C16 F2 -2.25(19)
C11 C7 C16 C17 1.3(2)
N5 C7 C16 C17 176.44(13)
F2 C16 C17 C14 177.71(13)
C7 C16 C17 C14 -1.0(2)
C9 C14 C17 C16 0.2(2)
N6 C8 C18 C10 1.6(2)
C12 C10 C18 C8 -1.3(2)

loop_
_cod_related_entry_id
_cod_related_entry_database
_cod_related_entry_code
1 ChemSpider 24317480
